data_5000350
loop_
_publ_author_name
'Christian Gemel'
'Kirsten Folting'
'Kenneth G. Caulton'

_publ_section_title
;
New Approach to Ru(II) Pincer Ligand Chemistry.
Bis(tert-butylaminomethyl)pyridine Coordinated to Ruthenium(II)
;
_journal_name_full 'Inorganic Chemistry'
_journal_page_first 1593
_journal_page_last 1597
_journal_paper_doi 10.1021/ic990737t
_journal_volume 39
_journal_year 2000
_chemical_formula_moiety 'C17 H33 Cl2 N3 O1 Ru1 S1 , C1 H2 Cl2'
_chemical_formula_sum 'C18 H35 Cl4 N3 O Ru S'
_chemical_formula_weight 584.442
_space_group_IT_number 14
_symmetry_cell_setting monoclinic
_symmetry_space_group_name_Hall '-P 2ybc'
_symmetry_space_group_name_H-M 'P 1 21/c 1'
_atom_sites_solution_hydrogens geom
_atom_sites_solution_primary direct
_atom_sites_solution_secondary difmap
_cell_angle_alpha 90
_cell_angle_beta 109.30(1)
_cell_angle_gamma 90
_cell_formula_units_Z 4
_cell_length_a 13.353(2)
_cell_length_b 11.228(1)
_cell_length_c 17.536(2)
_cell_measurement_reflns_used 65
_cell_measurement_temperature 110
_cell_measurement_theta_max 10.55
_cell_measurement_theta_min 9.52
_cell_volume 2481.3(9)
_diffrn_ambient_temperature 110
_diffrn_crystal_treatment
;
     The single crystal used for the data collection was obtained
by cleaving a very large crystal.  The crystal shattered upon
cleaving, leaving pieces with uneven surfaces.  The one selected
for investigation was an irregular triangular prism. _diffrn_radiation_type
;
_diffrn_detector_area_resol_mean ?
_diffrn_measured_fraction_theta_full 0
_diffrn_measured_fraction_theta_max 1
_diffrn_measurement_device_type 'refurbished Picker diffractometer'
_diffrn_measurement_method '\q/2\q scans'
_diffrn_radiation_wavelength 0.71069
_diffrn_reflns_av_R_equivalents 0.044
_diffrn_reflns_limit_h_max 17
_diffrn_reflns_limit_h_min -17
_diffrn_reflns_limit_k_max 14
_diffrn_reflns_limit_k_min 0
_diffrn_reflns_limit_l_max 20
_diffrn_reflns_limit_l_min -22
_diffrn_reflns_number 11184
_diffrn_reflns_theta_full 0
_diffrn_reflns_theta_max 27.5831
_diffrn_reflns_theta_min 3.05495
_diffrn_standards_decay_% -1.5
_diffrn_standards_interval_count 300
_diffrn_standards_number 4
_exptl_absorpt_coefficient_mu 1.1614
_exptl_absorpt_correction_T_max 0.81
_exptl_absorpt_correction_T_min 0.685
_exptl_absorpt_correction_type analytical
_exptl_absorpt_process_details Tompa
_exptl_crystal_colour orange
_exptl_crystal_density_diffrn 1.565
_exptl_crystal_density_meas ?
_exptl_crystal_density_method 'not measured'
_exptl_crystal_description 'triangular prism'
_exptl_crystal_F_000 1200
_exptl_crystal_size_max 0.30
_exptl_crystal_size_mid 0.30
_exptl_crystal_size_min 0.20
_refine_diff_density_max 0.32
_refine_diff_density_min -0.2
_refine_ls_abs_structure_details none
_refine_ls_abs_structure_Flack ?
_refine_ls_extinction_coef -0.00000012(5)
_refine_ls_extinction_expression
;
Larson, A. C. (1967).  Acta Cryst. 23, p. 664.  Eq. (3)
;
_refine_ls_extinction_method Zachariasen
_refine_ls_goodness_of_fit_ref 1.0201
_refine_ls_hydrogen_treatment noref
_refine_ls_matrix_type full
_refine_ls_number_parameters 254
_refine_ls_number_reflns 4782
_refine_ls_R_factor_gt 0.029
_refine_ls_shift/su_max 0.0063
_refine_ls_structure_factor_coef F
_refine_ls_weighting_details w^-1^=\s^2^(F)+(.05F)^2^
_refine_ls_weighting_scheme calc
_refine_ls_wR_factor_ref 0.0319
_reflns_number_gt 4782
_reflns_number_total 5738
_reflns_threshold_expression F^2^>2.0\s(F^2^)
_cod_original_sg_symbol_H-M 'P 21/c'
_cod_original_formula_sum 'C18 H35 Cl4 N3 O1 Ru1 S1'
_cod_database_code 5000350

loop_
_symmetry_equiv_pos_as_xyz
x,y,z
-x,1/2+y,1/2-z
x,1/2-y,1/2+z
-x,-y,-z

loop_
_atom_site_label
_atom_site_type_symbol
_atom_site_fract_x
_atom_site_fract_y
_atom_site_fract_z
_atom_site_U_iso_or_equiv
_atom_site_adp_type
_atom_site_occupancy
_atom_site_disorder_group
_atom_site_disorder_assembly
Ru1 Ru 0.219778(14) 0.106588(16) 0.406701(11) 0.01247(7) Uani 1 0 .
Cl2 Cl 0.37969(4) 0.21465(5) 0.48643(3) 0.01833(18) Uani 1 0 .
Cl3 Cl 0.17438(5) 0.26012(5) 0.30088(3) 0.01745(18) Uani 1 0 .
S4 S 0.07398(5) 0.00393(5) 0.34613(4) 0.01513(18) Uani 1 0 .
O5 O -0.00132(14) -0.00272(16) 0.39313(11) 0.0221(6) Uani 1 0 .
C6 C -0.0065(2) 0.0498(2) 0.24747(16) 0.0229(8) Uani 1 0 .
C7 C 0.0892(2) -0.1496(2) 0.32318(15) 0.0196(8) Uani 1 0 .
N8 N 0.34225(16) 0.00651(18) 0.37288(12) 0.0173(7) Uani 1 0 .
C9 C 0.3487(2) -0.1143(2) 0.40938(15) 0.0193(8) Uani 1 0 .
C10 C 0.31936(19) -0.1110(2) 0.48526(15) 0.0190(8) Uani 1 0 .
C11 C 0.3453(2) -0.1994(2) 0.54348(16) 0.0237(8) Uani 1 0 .
C12 C 0.3141(2) -0.1865(3) 0.61083(17) 0.0261(9) Uani 1 0 .
C13 C 0.2628(2) -0.0829(2) 0.62126(16) 0.0235(8) Uani 1 0 .
C14 C 0.24071(19) 0.0035(2) 0.56204(15) 0.0184(8) Uani 1 0 .
N15 N 0.26430(15) -0.01436(18) 0.49406(12) 0.0154(6) Uani 1 0 .
C16 C 0.1963(2) 0.1250(2) 0.56848(15) 0.0211(8) Uani 1 0 .
N17 N 0.13439(16) 0.17055(19) 0.48646(12) 0.0182(7) Uani 1 0 .
C18 C 0.3678(2) 0.0062(2) 0.29427(15) 0.0191(8) Uani 1 0 .
C19 C 0.4610(2) -0.0770(3) 0.30059(17) 0.0270(9) Uani 1 0 .
C20 C 0.3992(2) 0.1339(3) 0.28131(17) 0.0256(9) Uani 1 0 .
C21 C 0.2704(2) -0.0300(3) 0.22471(15) 0.0236(9) Uani 1 0 .
C22 C 0.0902(2) 0.2954(2) 0.48789(15) 0.0198(8) Uani 1 0 .
C23 C 0.0458(2) 0.3073(3) 0.55785(17) 0.0273(9) Uani 1 0 .
C24 C -0.0015(2) 0.3094(2) 0.40864(16) 0.0233(9) Uani 1 0 .
C25 C 0.1753(2) 0.3886(2) 0.49461(17) 0.0251(9) Uani 1 0 .
C26 C 0.3819(2) 0.4636(3) 0.36687(19) 0.0319(10) Uani 1 0 .
Cl27 Cl 0.51491(6) 0.51373(8) 0.40187(4) 0.0392(3) Uani 1 0 .
Cl28 Cl 0.29171(7) 0.58297(7) 0.35152(5) 0.0431(3) Uani 1 0 .
H1 H -0.0224 0.1323 0.2482 0.0356 Uiso 1 0 .
H2 H 0.0306 0.0365 0.2104 0.0356 Uiso 1 0 .
H3 H -0.0706 0.0054 0.2312 0.0356 Uiso 1 0 .
H4 H 0.0215 -0.1865 0.304 0.0322 Uiso 1 0 .
H5 H 0.1222 -0.1541 0.2829 0.0322 Uiso 1 0 .
H6 H 0.1321 -0.1892 0.3706 0.0322 Uiso 1 0 .
H7 H 0.405 0.0417 0.4085 0.0297 Uiso 1 0 .
H8 H 0.3014 -0.1661 0.3715 0.0316 Uiso 1 0 .
H9 H 0.4192 -0.1433 0.4223 0.0316 Uiso 1 0 .
H10 H 0.3838 -0.2678 0.5373 0.0363 Uiso 1 0 .
H11 H 0.3279 -0.2482 0.6501 0.0387 Uiso 1 0 .
H12 H 0.2435 -0.0718 0.6683 0.0362 Uiso 1 0 .
H13 H 0.1512 0.12 0.6005 0.0336 Uiso 1 0 .
H14 H 0.2531 0.1783 0.5934 0.0336 Uiso 1 0 .
H15 H 0.0725 0.1222 0.4716 0.0306 Uiso 1 0 .
H16 H 0.4419 -0.1565 0.3086 0.0396 Uiso 1 0 .
H17 H 0.478 -0.0729 0.2522 0.0396 Uiso 1 0 .
H18 H 0.5208 -0.0537 0.345 0.0396 Uiso 1 0 .
H19 H 0.4603 0.1565 0.3249 0.038 Uiso 1 0 .
H20 H 0.4143 0.1382 0.2321 0.038 Uiso 1 0 .
H21 H 0.3423 0.1863 0.2788 0.038 Uiso 1 0 .
H22 H 0.2134 0.0223 0.2222 0.0361 Uiso 1 0 .
H23 H 0.2854 -0.0259 0.1755 0.0361 Uiso 1 0 .
H24 H 0.2509 -0.1092 0.2329 0.0361 Uiso 1 0 .
H25 H 0.1016 0.298 0.6077 0.0398 Uiso 1 0 .
H26 H 0.0145 0.3837 0.556 0.0398 Uiso 1 0 .
H27 H -0.0064 0.2476 0.553 0.0398 Uiso 1 0 .
H28 H -0.0334 0.3855 0.4073 0.0361 Uiso 1 0 .
H29 H 0.0244 0.3026 0.3645 0.0361 Uiso 1 0 .
H30 H -0.0528 0.2491 0.4047 0.0361 Uiso 1 0 .
H31 H 0.2315 0.3784 0.5443 0.0377 Uiso 1 0 .
H32 H 0.2019 0.3795 0.451 0.0377 Uiso 1 0 .
H33 H 0.1456 0.4658 0.4929 0.0377 Uiso 1 0 .
H34 H 0.3695 0.4222 0.3173 0.0448 Uiso 1 0 .
H35 H 0.3711 0.4106 0.4058 0.0448 Uiso 1 0 .

loop_
_atom_site_aniso_label
_atom_site_aniso_U_11
_atom_site_aniso_U_22
_atom_site_aniso_U_33
_atom_site_aniso_U_12
_atom_site_aniso_U_13
_atom_site_aniso_U_23
Ru1 0.0118(5) 0.0125(4) 0.0117(8) -0.00079(7) 0.00190(7) 0.00019(7)
Cl2 0.0158(7) 0.0185(7) 0.0178(13) -0.0037(2) 0.0015(2) -0.0009(2)
Cl3 0.0172(8) 0.0166(6) 0.0165(12) 0.0001(2) 0.0029(2) 0.0030(2)
S4 0.0139(7) 0.0148(6) 0.0154(11) -0.0013(2) 0.0031(2) -0.0005(2)
O5 0.0183(12) 0.0241(12) 0.025(2) -0.0067(7) 0.0093(8) -0.0069(8)
C6 0.0201(15) 0.0215(15) 0.0207(19) -0.0014(10) -0.0020(10) 0.0033(10)
C7 0.0208(15) 0.0154(13) 0.022(2) -0.0020(10) 0.0062(10) -0.0034(10)
N8 0.0150(12) 0.0186(12) 0.0175(16) 0.0014(8) 0.0044(8) 0.0008(8)
C9 0.0183(14) 0.0190(14) 0.0197(18) 0.0029(10) 0.0053(9) 0.0022(10)
C10 0.0141(12) 0.0195(14) 0.0208(19) -0.0009(10) 0.0024(9) 0.0004(10)
C11 0.0209(15) 0.0207(15) 0.027(2) 0.0024(10) 0.0041(11) 0.0052(11)
C12 0.0246(17) 0.0265(16) 0.025(2) 0.0009(11) 0.0053(11) 0.0112(11)
C13 0.0224(16) 0.0274(17) 0.0204(19) -0.0016(11) 0.0064(10) 0.0058(11)
C14 0.0151(13) 0.0215(14) 0.0175(17) -0.0031(10) 0.0041(9) 0.0026(10)
N15 0.0130(11) 0.0149(11) 0.0164(15) -0.0021(8) 0.0022(8) 0.0010(8)
C16 0.0226(16) 0.0235(15) 0.0173(17) -0.0015(10) 0.0070(10) 0.0006(10)
N17 0.0199(13) 0.0163(12) 0.0179(16) 0.0013(8) 0.0057(8) -0.0003(8)
C18 0.0184(14) 0.0226(15) 0.0179(17) 0.0014(10) 0.0082(10) -0.0005(10)
C19 0.0240(17) 0.0342(19) 0.025(2) 0.0075(12) 0.0118(11) 0.0023(12)
C20 0.0271(18) 0.0286(17) 0.024(2) -0.0020(11) 0.0132(11) -0.0010(11)
C21 0.0237(17) 0.0278(17) 0.0190(18) 0.0010(11) 0.0067(11) -0.0017(10)
C22 0.0217(15) 0.0166(13) 0.022(2) 0.0025(10) 0.0083(10) -0.0008(10)
C23 0.036(2) 0.0247(16) 0.026(2) 0.0059(12) 0.0161(12) -0.0010(11)
C24 0.0211(16) 0.0243(16) 0.024(2) 0.0041(10) 0.0064(11) 0.0007(11)
C25 0.0249(17) 0.0193(14) 0.031(3) -0.0020(11) 0.0082(11) -0.0046(11)
C26 0.030(2) 0.0229(16) 0.039(3) -0.0064(12) 0.0070(13) 0.0006(12)
Cl27 0.0360(16) 0.0554(19) 0.027(2) -0.0209(4) 0.0117(3) -0.0056(3)
Cl28 0.051(2) 0.0252(9) 0.046(3) 0.0057(3) 0.0076(4) -0.0007(3)

loop_
_atom_type_symbol
_atom_type_description
_atom_type_scat_dispersion_real
_atom_type_scat_dispersion_imag
_atom_type_scat_source
Ru Ru -1.42 0.836 'International Tables Vol. IV (1974) Table 2.2B'
Cl Cl 0.132 0.159 'International Tables Vol. IV (1974) Table 2.2B'
S S 0.11 0.124 'International Tables Vol. IV (1974) Table 2.2B'
O O 0.008 0.006 'International Tables Vol. IV (1974) Table 2.2B'
N N 0.004 0.003 'International Tables Vol. IV (1974) Table 2.2B'
C C 0.002 0.002 'International Tables Vol. IV (1974) Table 2.2B'
H H 0 0 'International Tables Vol. IV (1974) Table 2.2B'

loop_
_geom_angle_atom_site_label_1
_geom_angle_atom_site_label_2
_geom_angle_atom_site_label_3
_geom_angle
_geom_angle_site_symmetry_1
_geom_angle_site_symmetry_2
_geom_angle_site_symmetry_3
_geom_angle_publ_flag
Cl2 Ru1 Cl3 91.97(2) . . . no
Cl2 Ru1 S4 174.43(2) . . . no
Cl2 Ru1 N8 79.82(6) . . . no
Cl2 Ru1 N15 85.20(6) . . . no
Cl2 Ru1 N17 90.72(6) . . . no
Cl3 Ru1 S4 92.56(2) . . . no
Cl3 Ru1 N8 99.96(6) . . . no
Cl3 Ru1 N15 176.98(6) . . . no
Cl3 Ru1 N17 101.60(6) . . . no
S4 Ru1 N8 102.55(6) . . . no
S4 Ru1 N15 90.32(6) . . . no
S4 Ru1 N17 85.20(6) . . . no
N8 Ru1 N15 78.51(8) . . . no
N8 Ru1 N17 156.72(8) . . . no
N15 Ru1 N17 79.54(8) . . . no
Ru1 S4 O5 113.99(7) . . . no
Ru1 S4 C6 117.89(9) . . . no
Ru1 S4 C7 117.47(9) . . . no
O5 S4 C6 104.45(12) . . . no
O5 S4 C7 102.80(11) . . . no
C6 S4 C7 97.84(12) . . . no
Ru1 N8 C9 106.80(14) . . . no
Ru1 N8 C18 130.33(15) . . . no
Ru1 N8 H7 100.45(14) . . . no
C9 N8 C18 112.80(19) . . . no
C9 N8 H7 100.51(19) . . . no
C18 N8 H7 100.55(18) . . . no
Ru1 N15 C10 119.85(17) . . . no
Ru1 N15 C14 118.94(17) . . . no
C10 N15 C14 121.2(2) . . . no
Ru1 N17 C16 105.23(15) . . . no
Ru1 N17 C22 126.60(15) . . . no
Ru1 N17 H15 103.06(15) . . . no
C16 N17 C22 113.16(19) . . . no
C16 N17 H15 102.88(19) . . . no
C22 N17 H15 102.93(19) . . . no
S4 C6 H1 109.5(2) . . . no
S4 C6 H2 109.5(2) . . . no
S4 C6 H3 109.5(2) . . . no
H1 C6 H2 109.4(3) . . . no
H1 C6 H3 109.4(3) . . . no
H2 C6 H3 109.4(3) . . . no
S4 C7 H4 109.5(2) . . . no
S4 C7 H5 109.4(2) . . . no
S4 C7 H6 109.41(19) . . . no
H4 C7 H5 109.6(2) . . . no
H4 C7 H6 109.5(3) . . . no
H5 C7 H6 109.5(2) . . . no
N8 C9 C10 111.2(2) . . . no
N8 C9 H8 109.1(2) . . . no
N8 C9 H9 109.1(2) . . . no
C10 C9 H8 109.1(2) . . . no
C10 C9 H9 109.0(2) . . . no
H8 C9 H9 109.5(2) . . . no
N15 C10 C9 115.6(2) . . . no
N15 C10 C11 120.4(2) . . . no
C9 C10 C11 124.0(2) . . . no
C10 C11 C12 118.8(2) . . . no
C10 C11 H10 120.5(3) . . . no
C12 C11 H10 120.6(3) . . . no
C11 C12 C13 119.9(2) . . . no
C11 C12 H11 120.1(3) . . . no
C13 C12 H11 120.0(3) . . . no
C12 C13 C14 118.7(2) . . . no
C12 C13 H12 120.7(3) . . . no
C14 C13 H12 120.6(3) . . . no
N15 C14 C13 120.5(2) . . . no
N15 C14 C16 114.5(2) . . . no
C13 C14 C16 124.9(2) . . . no
N17 C16 C14 110.1(2) . . . no
N17 C16 H13 109.4(2) . . . no
N17 C16 H14 109.3(2) . . . no
C14 C16 H13 109.4(2) . . . no
C14 C16 H14 109.3(2) . . . no
H13 C16 H14 109.3(3) . . . no
N8 C18 C19 110.8(2) . . . no
N8 C18 C20 106.6(2) . . . no
N8 C18 C21 109.79(19) . . . no
C19 C18 C20 109.1(2) . . . no
C19 C18 C21 110.8(2) . . . no
C20 C18 C21 109.6(2) . . . no
C18 C19 H16 109.4(2) . . . no
C18 C19 H17 109.5(2) . . . no
C18 C19 H18 109.5(3) . . . no
H16 C19 H17 109.4(3) . . . no
H16 C19 H18 109.4(3) . . . no
H17 C19 H18 109.5(3) . . . no
C18 C20 H19 109.6(3) . . . no
C18 C20 H20 109.4(2) . . . no
C18 C20 H21 109.5(2) . . . no
H19 C20 H20 109.4(3) . . . no
H19 C20 H21 109.5(3) . . . no
H20 C20 H21 109.4(3) . . . no
C18 C21 H22 109.5(2) . . . no
C18 C21 H23 109.6(2) . . . no
C18 C21 H24 109.5(2) . . . no
H22 C21 H23 109.5(3) . . . no
H22 C21 H24 109.3(3) . . . no
H23 C21 H24 109.4(3) . . . no
N17 C22 C23 110.3(2) . . . no
N17 C22 C24 106.2(2) . . . no
N17 C22 C25 110.5(2) . . . no
C23 C22 C24 108.2(2) . . . no
C23 C22 C25 110.8(2) . . . no
C24 C22 C25 110.7(2) . . . no
C22 C23 H25 109.5(3) . . . no
C22 C23 H26 109.4(2) . . . no
C22 C23 H27 109.4(2) . . . no
H25 C23 H26 109.5(3) . . . no
H25 C23 H27 109.5(3) . . . no
H26 C23 H27 109.4(3) . . . no
C22 C24 H28 109.4(2) . . . no
C22 C24 H29 109.5(2) . . . no
C22 C24 H30 109.6(2) . . . no
H28 C24 H29 109.4(3) . . . no
H28 C24 H30 109.4(3) . . . no
H29 C24 H30 109.5(3) . . . no
C22 C25 H31 109.4(2) . . . no
C22 C25 H32 109.4(2) . . . no
C22 C25 H33 109.4(2) . . . no
H31 C25 H32 109.6(3) . . . no
H31 C25 H33 109.5(3) . . . no
H32 C25 H33 109.6(3) . . . no
Cl27 C26 Cl28 111.58(16) . . . no
Cl27 C26 H34 108.9(2) . . . no
Cl27 C26 H35 108.8(2) . . . no
Cl28 C26 H34 109.2(2) . . . no
Cl28 C26 H35 109.1(2) . . . no
H34 C26 H35 109.3(3) . . . no

loop_
_geom_bond_atom_site_label_1
_geom_bond_atom_site_label_2
_geom_bond_distance
_geom_bond_site_symmetry_1
_geom_bond_site_symmetry_2
_geom_bond_publ_flag
Ru1 Cl2 2.4521(6) . . no
Ru1 Cl3 2.4574(6) . . no
Ru1 S4 2.2090(6) . . no
Ru1 N8 2.220(2) . . no
Ru1 N15 1.985(2) . . no
Ru1 N17 2.197(2) . . no
Cl27 C26 1.769(3) . . no
Cl28 C26 1.762(3) . . no
S4 O5 1.4980(18) . . no
S4 C6 1.784(3) . . no
S4 C7 1.797(3) . . no
N8 C9 1.490(3) . . no
N8 C18 1.526(3) . . no
N8 H7 0.950(2) . . no
N15 C10 1.348(3) . . no
N15 C14 1.345(3) . . no
N17 C16 1.492(3) . . no
N17 C22 1.524(3) . . no
N17 H15 0.951(2) . . no
C6 H1 0.951(3) . . no
C6 H2 0.950(3) . . no
C6 H3 0.950(3) . . no
C7 H4 0.949(2) . . no
C7 H5 0.950(3) . . no
C7 H6 0.950(3) . . no
C9 C10 1.507(3) . . no
C9 H8 0.950(3) . . no
C9 H9 0.950(2) . . no
C10 C11 1.384(4) . . no
C11 C12 1.383(4) . . no
C11 H10 0.951(3) . . no
C12 C13 1.393(4) . . no
C12 H11 0.950(3) . . no
C13 C14 1.379(3) . . no
C13 H12 0.951(3) . . no
C14 C16 1.507(4) . . no
C16 H13 0.951(3) . . no
C16 H14 0.951(3) . . no
C18 C19 1.530(4) . . no
C18 C20 1.532(4) . . no
C18 C21 1.516(4) . . no
C19 H16 0.951(3) . . no
C19 H17 0.950(3) . . no
C19 H18 0.950(3) . . no
C20 H19 0.950(3) . . no
C20 H20 0.951(3) . . no
C20 H21 0.950(3) . . no
C21 H22 0.950(3) . . no
C21 H23 0.949(3) . . no
C21 H24 0.951(3) . . no
C22 C23 1.535(3) . . no
C22 C24 1.527(3) . . no
C22 C25 1.521(4) . . no
C23 H25 0.949(3) . . no
C23 H26 0.950(3) . . no
C23 H27 0.950(3) . . no
C24 H28 0.951(3) . . no
C24 H29 0.950(3) . . no
C24 H30 0.949(3) . . no
C25 H31 0.950(3) . . no
C25 H32 0.949(3) . . no
C25 H33 0.949(3) . . no
C26 H34 0.951(3) . . no
C26 H35 0.952(3) . . no
